data_4037020
loop_
_publ_author_name
'Lansakara, Ashabha I.'
'Mariappan, S. V. Santhana'
'Pigge, F. Christopher'

_publ_section_title
;
 Alkylidene Dihydropyridines As Synthetic Intermediates: Model Studies
 toward the Synthesis of the Bis(piperidine) Alkaloid Xestoproxamine C.
;
_journal_issue 21
_journal_name_full 'The Journal of organic chemistry'
_journal_page_first 10266
_journal_page_last 10278
_journal_paper_doi 10.1021/acs.joc.6b01269
_journal_volume 81
_journal_year 2016
_chemical_formula_moiety 'Cl, C20 H31 N2 O'
_chemical_formula_sum 'C20 H31 Cl N2 O'
_chemical_formula_weight 350.92
_space_group_crystal_system monoclinic
_space_group_IT_number 14
_space_group_name_Hall '-P 2ybc'
_space_group_name_H-M_alt 'P 1 21/c 1'
_atom_sites_solution_hydrogens mixed
_atom_sites_solution_primary direct
_cell_angle_alpha 90
_cell_angle_beta 95.083(5)
_cell_angle_gamma 90
_cell_formula_units_Z 4
_cell_length_a 19.0891(19)
_cell_length_b 10.1206(10)
_cell_length_c 9.7640(10)
_cell_measurement_reflns_used 9986
_cell_measurement_temperature 190(2)
_cell_measurement_theta_max 55.73
_cell_measurement_theta_min 5.809
_cell_volume 1878.9(3)
_computing_cell_refinement 'apexII (Bruker AXS, 2010)'
_computing_data_collection 'apexII (Bruker AXS, 2010)'
_computing_data_reduction 'apexII (Bruker AXS, 2010)'
_computing_molecular_graphics 'Olex2 (Dolomanov et al., 2009)'
_computing_publication_material 'Olex2 (Dolomanov et al., 2009)'
_computing_structure_refinement 'ShelXL (Sheldrick, 2015)'
_computing_structure_solution 'ShelXT (Sheldrick, 2015)'
_diffrn_ambient_temperature 190.15
_diffrn_measured_fraction_theta_full 0.999
_diffrn_measured_fraction_theta_max 0.999
_diffrn_measurement_device_type 'Bruker Nonius APEX II Kappa'
_diffrn_measurement_method 'CCD phi and omega scans'
_diffrn_radiation_type MoK\a
_diffrn_radiation_wavelength 0.71073
_diffrn_reflns_av_R_equivalents 0.0280
_diffrn_reflns_av_unetI/netI 0.0191
_diffrn_reflns_Laue_measured_fraction_full 0.999
_diffrn_reflns_Laue_measured_fraction_max 0.999
_diffrn_reflns_limit_h_max 22
_diffrn_reflns_limit_h_min -22
_diffrn_reflns_limit_k_max 12
_diffrn_reflns_limit_k_min -12
_diffrn_reflns_limit_l_max 11
_diffrn_reflns_limit_l_min -11
_diffrn_reflns_number 25776
_diffrn_reflns_point_group_measured_fraction_full 0.999
_diffrn_reflns_point_group_measured_fraction_max 0.999
_diffrn_reflns_theta_full 24.997
_diffrn_reflns_theta_max 24.997
_diffrn_reflns_theta_min 2.280
_exptl_absorpt_coefficient_mu 0.213
_exptl_absorpt_correction_T_max 0.7456
_exptl_absorpt_correction_T_min 0.7097
_exptl_absorpt_correction_type multi-scan
_exptl_absorpt_process_details
;
SADABS-2014/5 (Bruker,2014) was used for absorption correction.
wR2(int) was 0.0537 before and 0.0470 after correction.
The Ratio of minimum to maximum transmission is 0.9519.
The \l/2 correction factor is 0.00150.
;
_exptl_crystal_colour colorless
_exptl_crystal_colour_primary colorless
_exptl_crystal_density_diffrn 1.241
_exptl_crystal_description plate
_exptl_crystal_F_000 760
_exptl_crystal_size_max 0.41
_exptl_crystal_size_mid 0.35
_exptl_crystal_size_min 0.05
_refine_diff_density_max 0.547
_refine_diff_density_min -0.328
_refine_diff_density_rms 0.061
_refine_ls_extinction_method none
_refine_ls_goodness_of_fit_ref 1.068
_refine_ls_hydrogen_treatment mixed
_refine_ls_matrix_type full
_refine_ls_number_parameters 221
_refine_ls_number_reflns 3303
_refine_ls_number_restraints 51
_refine_ls_restrained_S_all 1.068
_refine_ls_R_factor_all 0.0625
_refine_ls_R_factor_gt 0.0541
_refine_ls_shift/su_max 0.000
_refine_ls_shift/su_mean 0.000
_refine_ls_structure_factor_coef Fsqd
_refine_ls_weighting_details 'w=1/[\s^2^(Fo^2^)+(0.0790P)^2^+2.2570P] where P=(Fo^2^+2Fc^2^)/3'
_refine_ls_weighting_scheme calc
_refine_ls_wR_factor_gt 0.1524
_refine_ls_wR_factor_ref 0.1602
_reflns_Friedel_coverage 0.000
_reflns_number_gt 2847
_reflns_number_total 3303
_reflns_threshold_expression 'I > 2\s(I)'
_cod_data_source_file jo6b01269_si_002.cif
_cod_data_source_block fcp166
_cod_database_code 4037020
_shelx_space_group_comment
;
The symmetry employed for this shelxl refinement is uniquely defined
by the following loop, which should always be used as a source of
symmetry information in preference to the above space-group names.
They are only intended as comments.
;
_shelx_estimated_absorpt_t_max 0.989
_shelx_estimated_absorpt_t_min 0.918
_olex2_refinement_description
;
1. Fixed Uiso
 At 1.2 times of:
  All C(H) groups, All C(H,H) groups
2. Rigid body (RIGU) restrains
 C20, C19, C18, C17, C16, C15, C14, C13, C12, C11
 with sigma for 1-2 distances of 0.004 and sigma for 1-3 distances of 0.004
3.a Ternary CH refined with riding coordinates:
 C9(H9)
3.b Secondary CH2 refined with riding coordinates:
 C8(H8A,H8B), C7(H7A,H7B), C6(H6A,H6B), C20(H20A,H20B), C19(H19A,H19B),
 C18(H18A,H18B), C17(H17A,H17B), C16(H16A,H16B), C15(H15A,H15B), C14(H14A,H14B),
  C13(H13A,H13B), C12(H12A,H12B), C11(H11A,H11B)
3.c Aromatic/amide H refined with riding coordinates:
 C5(H5), C4(H4), C1(H1A)
;
_shelx_shelxl_version_number 2014/7
_olex2_submission_special_instructions 'No special instructions were received'

loop_
_space_group_symop_operation_xyz
'x, y, z'
'-x, y+1/2, -z+1/2'
'-x, -y, -z'
'x, -y-1/2, z-1/2'

loop_
_atom_site_label
_atom_site_type_symbol
_atom_site_fract_x
_atom_site_fract_y
_atom_site_fract_z
_atom_site_U_iso_or_equiv
_atom_site_adp_type
_atom_site_occupancy
_atom_site_site_symmetry_order
_atom_site_calc_flag
_atom_site_refinement_flags_posn
_atom_site_refinement_flags_adp
Cl1 Cl 0.45363(3) 0.88205(6) 0.69418(7) 0.0343(2) Uani 1 1 d . .
O1 O 0.77210(9) 0.48101(18) 0.48473(18) 0.0350(4) Uani 1 1 d . .
N1 N 0.55669(11) 0.7479(2) 0.5274(2) 0.0293(5) Uani 1 1 d . .
N2 N 0.76515(11) 0.3184(2) 0.3243(2) 0.0306(5) Uani 1 1 d . .
C5 C 0.56000(13) 0.6179(3) 0.5526(3) 0.0312(6) Uani 1 1 d . .
H5 H 0.5328 0.5794 0.6191 0.037 Uiso 1 1 calc R .
C4 C 0.60332(13) 0.5412(3) 0.4807(3) 0.0312(6) Uani 1 1 d . .
H4 H 0.6051 0.4485 0.4961 0.037 Uiso 1 1 calc R .
C3 C 0.64477(12) 0.5970(3) 0.3856(2) 0.0269(5) Uani 1 1 d . .
C2 C 0.64415(12) 0.7350(2) 0.3701(2) 0.0265(5) Uani 1 1 d . .
C1 C 0.59713(13) 0.8055(2) 0.4407(2) 0.0289(6) Uani 1 1 d . .
H1A H 0.5935 0.8982 0.4270 0.035 Uiso 1 1 calc R .
C10 C 0.74355(12) 0.4322(2) 0.3789(2) 0.0249(5) Uani 1 1 d . .
C9 C 0.68541(13) 0.5098(2) 0.2952(3) 0.0285(6) Uani 1 1 d . .
H9 H 0.7096 0.5703 0.2335 0.034 Uiso 1 1 calc R .
C8 C 0.63636(14) 0.4235(3) 0.2016(3) 0.0329(6) Uani 1 1 d . .
H8A H 0.6061 0.3702 0.2577 0.040 Uiso 1 1 calc R .
H8B H 0.6057 0.4799 0.1390 0.040 Uiso 1 1 calc R .
C7 C 0.67970(15) 0.3331(3) 0.1187(3) 0.0374(6) Uani 1 1 d . .
H7A H 0.6481 0.2788 0.0555 0.045 Uiso 1 1 calc R .
H7B H 0.7099 0.3866 0.0628 0.045 Uiso 1 1 calc R .
C6 C 0.72472(15) 0.2445(3) 0.2139(3) 0.0371(6) Uani 1 1 d . .
H6A H 0.6943 0.1792 0.2554 0.045 Uiso 1 1 calc R .
H6B H 0.7577 0.1954 0.1600 0.045 Uiso 1 1 calc R .
C20 C 0.69399(14) 0.8115(3) 0.2880(3) 0.0331(6) Uani 1 1 d . U
H20A H 0.6761 0.9026 0.2727 0.040 Uiso 1 1 calc R .
H20B H 0.6962 0.7692 0.1971 0.040 Uiso 1 1 calc R .
C19 C 0.76774(15) 0.8165(3) 0.3627(3) 0.0387(7) Uani 1 1 d . U
H19A H 0.7670 0.8745 0.4442 0.046 Uiso 1 1 calc R .
H19B H 0.7812 0.7267 0.3956 0.046 Uiso 1 1 calc R .
C18 C 0.82229(17) 0.8667(4) 0.2735(4) 0.0556(9) Uani 1 1 d . U
H18A H 0.8106 0.9592 0.2473 0.067 Uiso 1 1 calc R .
H18B H 0.8196 0.8137 0.1881 0.067 Uiso 1 1 calc R .
C17 C 0.89773(19) 0.8625(4) 0.3394(4) 0.0690(11) Uani 1 1 d . U
H17A H 0.9021 0.9240 0.4186 0.083 Uiso 1 1 calc R .
H17B H 0.9296 0.8942 0.2717 0.083 Uiso 1 1 calc R .
C16 C 0.92155(18) 0.7251(4) 0.3890(4) 0.0614(9) Uani 1 1 d . U
H16A H 0.9715 0.7300 0.4255 0.074 Uiso 1 1 calc R .
H16B H 0.8939 0.6991 0.4658 0.074 Uiso 1 1 calc R .
C15 C 0.9141(2) 0.6209(4) 0.2827(4) 0.0685(10) Uani 1 1 d . U
H15A H 0.9481 0.6382 0.2138 0.082 Uiso 1 1 calc R .
H15B H 0.8663 0.6256 0.2349 0.082 Uiso 1 1 calc R .
C14 C 0.92623(18) 0.4843(4) 0.3389(4) 0.0643(10) Uani 1 1 d . U
H14A H 0.9000 0.4733 0.4212 0.077 Uiso 1 1 calc R .
H14B H 0.9769 0.4727 0.3678 0.077 Uiso 1 1 calc R .
C13 C 0.90288(19) 0.3786(4) 0.2339(4) 0.0616(9) Uani 1 1 d . U
H13A H 0.8598 0.4089 0.1788 0.074 Uiso 1 1 calc R .
H13B H 0.9401 0.3662 0.1705 0.074 Uiso 1 1 calc R .
C12 C 0.88838(18) 0.2499(4) 0.2989(4) 0.0600(9) Uani 1 1 d . U
H12A H 0.9312 0.2217 0.3559 0.072 Uiso 1 1 calc R .
H12B H 0.8787 0.1833 0.2255 0.072 Uiso 1 1 calc R .
C11 C 0.82749(15) 0.2508(3) 0.3881(3) 0.0411(7) Uani 1 1 d . U
H11A H 0.8149 0.1585 0.4086 0.049 Uiso 1 1 calc R .
H11B H 0.8426 0.2948 0.4764 0.049 Uiso 1 1 calc R .
H1 H 0.5242(19) 0.793(3) 0.572(4) 0.054(10) Uiso 1 1 d . .

loop_
_atom_site_aniso_label
_atom_site_aniso_U_11
_atom_site_aniso_U_22
_atom_site_aniso_U_33
_atom_site_aniso_U_23
_atom_site_aniso_U_13
_atom_site_aniso_U_12
Cl1 0.0339(4) 0.0314(4) 0.0392(4) -0.0026(3) 0.0125(3) 0.0048(3)
O1 0.0362(10) 0.0365(10) 0.0313(10) -0.0057(8) -0.0023(8) 0.0071(8)
N1 0.0242(11) 0.0334(12) 0.0305(11) -0.0064(9) 0.0028(9) 0.0061(9)
N2 0.0303(11) 0.0310(12) 0.0305(11) -0.0031(9) 0.0034(9) 0.0083(9)
C5 0.0264(13) 0.0389(15) 0.0285(13) 0.0007(11) 0.0034(10) -0.0048(11)
C4 0.0338(14) 0.0232(12) 0.0359(14) 0.0005(10) -0.0016(11) 0.0012(10)
C3 0.0212(12) 0.0356(14) 0.0232(12) -0.0029(10) -0.0020(9) 0.0042(10)
C2 0.0245(12) 0.0307(13) 0.0236(12) 0.0006(10) -0.0022(9) 0.0006(10)
C1 0.0309(13) 0.0256(12) 0.0294(13) -0.0004(10) -0.0021(10) 0.0027(10)
C10 0.0249(12) 0.0252(12) 0.0254(12) 0.0008(10) 0.0072(10) 0.0008(10)
C9 0.0299(13) 0.0258(13) 0.0304(13) 0.0001(10) 0.0053(10) 0.0015(10)
C8 0.0349(14) 0.0273(13) 0.0353(14) -0.0035(11) -0.0038(11) 0.0055(11)
C7 0.0419(16) 0.0366(15) 0.0328(14) -0.0113(12) -0.0012(12) 0.0024(12)
C6 0.0384(15) 0.0311(14) 0.0422(15) -0.0115(12) 0.0056(12) 0.0046(11)
C20 0.0362(14) 0.0303(14) 0.0328(14) 0.0024(11) 0.0031(11) -0.0019(11)
C19 0.0382(15) 0.0434(16) 0.0342(14) 0.0024(12) 0.0009(12) -0.0068(12)
C18 0.0438(17) 0.066(2) 0.058(2) 0.0212(17) 0.0051(15) -0.0101(15)
C17 0.047(2) 0.086(3) 0.073(3) 0.020(2) 0.0054(17) -0.0119(18)
C16 0.0380(17) 0.088(3) 0.057(2) 0.0050(18) 0.0011(15) -0.0010(17)
C15 0.053(2) 0.092(3) 0.060(2) -0.0028(19) 0.0016(17) 0.0116(19)
C14 0.0412(19) 0.085(2) 0.067(2) -0.0226(19) 0.0073(16) -0.0030(17)
C13 0.0409(18) 0.088(3) 0.057(2) -0.0096(18) 0.0069(15) 0.0047(17)
C12 0.0435(18) 0.075(2) 0.062(2) 0.0040(18) 0.0075(16) 0.0217(17)
C11 0.0429(16) 0.0411(16) 0.0384(15) -0.0009(12) -0.0016(12) 0.0174(13)

loop_
_atom_type_symbol
_atom_type_description
_atom_type_scat_dispersion_real
_atom_type_scat_dispersion_imag
_atom_type_scat_source
C C 0.0033 0.0016 'International Tables Vol C Tables 4.2.6.8 and 6.1.1.4'
H H 0.0000 0.0000 'International Tables Vol C Tables 4.2.6.8 and 6.1.1.4'
Cl Cl 0.1484 0.1585 'International Tables Vol C Tables 4.2.6.8 and 6.1.1.4'
N N 0.0061 0.0033 'International Tables Vol C Tables 4.2.6.8 and 6.1.1.4'
O O 0.0106 0.0060 'International Tables Vol C Tables 4.2.6.8 and 6.1.1.4'

loop_
_geom_angle_atom_site_label_1
_geom_angle_atom_site_label_2
_geom_angle_atom_site_label_3
_geom_angle
C5 N1 H1 115(2)
C1 N1 C5 121.8(2)
C1 N1 H1 123(2)
C10 N2 C6 124.3(2)
C10 N2 C11 119.8(2)
C11 N2 C6 115.4(2)
N1 C5 H5 120.6
N1 C5 C4 118.9(2)
C4 C5 H5 120.6
C5 C4 H4 119.5
C5 C4 C3 121.0(2)
C3 C4 H4 119.5
C4 C3 C2 118.4(2)
C4 C3 C9 120.3(2)
C2 C3 C9 121.2(2)
C3 C2 C20 124.5(2)
C1 C2 C3 117.4(2)
C1 C2 C20 117.9(2)
N1 C1 C2 122.2(2)
N1 C1 H1A 118.9
C2 C1 H1A 118.9
O1 C10 N2 123.1(2)
O1 C10 C9 119.3(2)
N2 C10 C9 117.3(2)
C3 C9 C10 111.86(19)
C3 C9 H9 106.4
C3 C9 C8 111.4(2)
C10 C9 H9 106.4
C8 C9 C10 113.8(2)
C8 C9 H9 106.4
C9 C8 H8A 109.8
C9 C8 H8B 109.8
H8A C8 H8B 108.3
C7 C8 C9 109.3(2)
C7 C8 H8A 109.8
C7 C8 H8B 109.8
C8 C7 H7A 109.7
C8 C7 H7B 109.7
H7A C7 H7B 108.2
C6 C7 C8 109.8(2)
C6 C7 H7A 109.7
C6 C7 H7B 109.7
N2 C6 C7 112.6(2)
N2 C6 H6A 109.1
N2 C6 H6B 109.1
C7 C6 H6A 109.1
C7 C6 H6B 109.1
H6A C6 H6B 107.8
C2 C20 H20A 109.4
C2 C20 H20B 109.4
C2 C20 C19 111.1(2)
H20A C20 H20B 108.0
C19 C20 H20A 109.4
C19 C20 H20B 109.4
C20 C19 H19A 109.0
C20 C19 H19B 109.0
H19A C19 H19B 107.8
C18 C19 C20 113.0(2)
C18 C19 H19A 109.0
C18 C19 H19B 109.0
C19 C18 H18A 108.5
C19 C18 H18B 108.5
C19 C18 C17 115.0(3)
H18A C18 H18B 107.5
C17 C18 H18A 108.5
C17 C18 H18B 108.5
C18 C17 H17A 108.8
C18 C17 H17B 108.8
C18 C17 C16 113.7(3)
H17A C17 H17B 107.7
C16 C17 H17A 108.8
C16 C17 H17B 108.8
C17 C16 H16A 108.6
C17 C16 H16B 108.6
H16A C16 H16B 107.5
C15 C16 C17 114.8(3)
C15 C16 H16A 108.6
C15 C16 H16B 108.6
C16 C15 H15A 108.9
C16 C15 H15B 108.9
C16 C15 C14 113.5(3)
H15A C15 H15B 107.7
C14 C15 H15A 108.9
C14 C15 H15B 108.9
C15 C14 H14A 109.2
C15 C14 H14B 109.2
C15 C14 C13 112.1(3)
H14A C14 H14B 107.9
C13 C14 H14A 109.2
C13 C14 H14B 109.2
C14 C13 H13A 109.1
C14 C13 H13B 109.1
H13A C13 H13B 107.8
C12 C13 C14 112.5(3)
C12 C13 H13A 109.1
C12 C13 H13B 109.1
C13 C12 H12A 108.5
C13 C12 H12B 108.5
C13 C12 C11 115.0(3)
H12A C12 H12B 107.5
C11 C12 H12A 108.5
C11 C12 H12B 108.5
N2 C11 C12 113.3(2)
N2 C11 H11A 108.9
N2 C11 H11B 108.9
C12 C11 H11A 108.9
C12 C11 H11B 108.9
H11A C11 H11B 107.7

loop_
_geom_bond_atom_site_label_1
_geom_bond_atom_site_label_2
_geom_bond_distance
O1 C10 1.228(3)
N1 C5 1.339(4)
N1 C1 1.330(3)
N1 H1 0.91(4)
N2 C10 1.349(3)
N2 C6 1.473(3)
N2 C11 1.462(3)
C5 H5 0.9500
C5 C4 1.372(4)
C4 H4 0.9500
C4 C3 1.392(4)
C3 C2 1.404(4)
C3 C9 1.510(3)
C2 C1 1.378(4)
C2 C20 1.511(3)
C1 H1A 0.9500
C10 C9 1.535(3)
C9 H9 1.0000
C9 C8 1.524(3)
C8 H8A 0.9900
C8 H8B 0.9900
C8 C7 1.515(4)
C7 H7A 0.9900
C7 H7B 0.9900
C7 C6 1.505(4)
C6 H6A 0.9900
C6 H6B 0.9900
C20 H20A 0.9900
C20 H20B 0.9900
C20 C19 1.528(4)
C19 H19A 0.9900
C19 H19B 0.9900
C19 C18 1.504(4)
C18 H18A 0.9900
C18 H18B 0.9900
C18 C17 1.525(5)
C17 H17A 0.9900
C17 H17B 0.9900
C17 C16 1.529(6)
C16 H16A 0.9900
C16 H16B 0.9900
C16 C15 1.477(6)
C15 H15A 0.9900
C15 H15B 0.9900
C15 C14 1.497(6)
C14 H14A 0.9900
C14 H14B 0.9900
C14 C13 1.522(5)
C13 H13A 0.9900
C13 H13B 0.9900
C13 C12 1.485(5)
C12 H12A 0.9900
C12 H12B 0.9900
C12 C11 1.513(4)
C11 H11A 0.9900
C11 H11B 0.9900

loop_
_geom_hbond_atom_site_label_D
_geom_hbond_atom_site_label_H
_geom_hbond_atom_site_label_A
_geom_hbond_distance_DH
_geom_hbond_distance_HA
_geom_hbond_distance_DA
_geom_hbond_angle_DHA
_geom_hbond_site_symmetry_A
C5 H5 Cl1 0.95 2.70 3.463(3) 137.6 2_646
C1 H1A Cl1 0.95 2.64 3.529(3) 156.0 3_676
C6 H6A Cl1 0.99 2.97 3.818(3) 143.8 3_666
C6 H6B O1 0.99 2.50 3.375(3) 146.6 4_565
N1 H1 Cl1 0.91(4) 2.08(4) 2.989(2) 173(3) .

loop_
_geom_torsion_atom_site_label_1
_geom_torsion_atom_site_label_2
_geom_torsion_atom_site_label_3
_geom_torsion_atom_site_label_4
_geom_torsion
O1 C10 C9 C3 -30.8(3)
O1 C10 C9 C8 -158.1(2)
N1 C5 C4 C3 1.7(4)
N2 C10 C9 C3 155.4(2)
N2 C10 C9 C8 28.0(3)
C5 N1 C1 C2 0.9(4)
C5 C4 C3 C2 3.4(4)
C5 C4 C3 C9 -172.6(2)
C4 C3 C2 C1 -6.2(3)
C4 C3 C2 C20 170.3(2)
C4 C3 C9 C10 -66.2(3)
C4 C3 C9 C8 62.4(3)
C3 C2 C1 N1 4.3(4)
C3 C2 C20 C19 -73.3(3)
C3 C9 C8 C7 -177.1(2)
C2 C3 C9 C10 117.9(2)
C2 C3 C9 C8 -113.5(3)
C2 C20 C19 C18 168.2(3)
C1 N1 C5 C4 -3.9(4)
C1 C2 C20 C19 103.2(3)
C10 N2 C6 C7 30.2(4)
C10 N2 C11 C12 -113.1(3)
C10 C9 C8 C7 -49.5(3)
C9 C3 C2 C1 169.8(2)
C9 C3 C2 C20 -13.7(4)
C9 C8 C7 C6 61.2(3)
C8 C7 C6 N2 -50.5(3)
C6 N2 C10 O1 167.9(2)
C6 N2 C10 C9 -18.5(3)
C6 N2 C11 C12 75.0(3)
C20 C2 C1 N1 -172.5(2)
C20 C19 C18 C17 -175.0(3)
C19 C18 C17 C16 56.4(5)
C18 C17 C16 C15 55.3(5)
C17 C16 C15 C14 -170.3(3)
C16 C15 C14 C13 167.5(3)
C15 C14 C13 C12 -157.9(3)
C14 C13 C12 C11 64.6(4)
C13 C12 C11 N2 45.5(4)
C11 N2 C10 O1 -3.2(4)
C11 N2 C10 C9 170.4(2)
C11 N2 C6 C7 -158.3(2)
